data_2239114
loop_
_publ_author_name
'Wang, Li'
'Li, Ya-Jun'
'Li, Zheng-Wei'
'Liu, Kai-Ge'
'Zhang, Shao-Hua'

_publ_section_title
;
 <i>N</i>,<i>N</i>-Dimethyl-3-phenylisoxazole-5-carboxamide
;
_journal_coeditor_code RZ5100
_journal_issue 1
_journal_name_full 'Acta Crystallographica Section E'
_journal_page_first o94
_journal_paper_doi 10.1107/S1600536813033199
_journal_volume 70
_journal_year 2014
_chemical_formula_iupac 'C12 H12 N2 O2'
_chemical_formula_moiety 'C12 H12 N2 O2'
_chemical_formula_sum 'C12 H12 N2 O2'
_chemical_formula_weight 216.24
_chemical_name_systematic
;
<i>N</i>,<i>N</i>-Dimethyl-3-phenylisoxazole-5-carboxamide
;
_space_group_IT_number 14
_symmetry_cell_setting monoclinic
_symmetry_space_group_name_Hall '-P 2ybc'
_symmetry_space_group_name_H-M 'P 1 21/c 1'
_atom_sites_solution_hydrogens geom
_atom_sites_solution_primary direct
_atom_sites_solution_secondary difmap
_audit_creation_method SHELXL-97
_cell_angle_alpha 90.00
_cell_angle_beta 102.964(8)
_cell_angle_gamma 90.00
_cell_formula_units_Z 4
_cell_length_a 7.596(3)
_cell_length_b 12.377(6)
_cell_length_c 12.123(6)
_cell_measurement_temperature 296(2)
_cell_measurement_theta_max 25.1
_cell_measurement_theta_min 2.4
_cell_volume 1110.7(9)
_computing_cell_refinement 'SAINT (Bruker, 2008)'
_computing_data_collection 'APEX2 (Bruker, 2008)'
_computing_data_reduction 'SAINT (Bruker, 2008)'
_computing_molecular_graphics 'SHELXTL (Sheldrick, 2008)'
_computing_publication_material 'publCIF (Westrip, 2010)'
_computing_structure_refinement 'SHELXL97 (Sheldrick, 2008)'
_computing_structure_solution 'SHELXS97 (Sheldrick, 2008)'
_diffrn_ambient_temperature 296(2)
_diffrn_measured_fraction_theta_full 0.999
_diffrn_measured_fraction_theta_max 0.999
_diffrn_measurement_device_type 'Bruker APEXII CCD area detector'
_diffrn_measurement_method 'phi and omega scans'
_diffrn_radiation_monochromator graphite
_diffrn_radiation_source 'fine-focus sealed tube'
_diffrn_radiation_type MoK\a
_diffrn_radiation_wavelength 0.71073
_diffrn_reflns_av_R_equivalents 0.0319
_diffrn_reflns_av_sigmaI/netI 0.0377
_diffrn_reflns_limit_h_max 9
_diffrn_reflns_limit_h_min -5
_diffrn_reflns_limit_k_max 14
_diffrn_reflns_limit_k_min -14
_diffrn_reflns_limit_l_max 14
_diffrn_reflns_limit_l_min -14
_diffrn_reflns_number 5434
_diffrn_reflns_theta_full 25.10
_diffrn_reflns_theta_max 25.10
_diffrn_reflns_theta_min 2.38
_exptl_absorpt_coefficient_mu 0.090
_exptl_absorpt_correction_T_max 0.989
_exptl_absorpt_correction_T_min 0.970
_exptl_absorpt_correction_type multi-scan
_exptl_absorpt_process_details '(SADABS; Bruker, 2008)'
_exptl_crystal_colour colourless
_exptl_crystal_density_diffrn 1.287
_exptl_crystal_density_method 'not measured'
_exptl_crystal_description block
_exptl_crystal_F_000 456
_exptl_crystal_size_max 0.36
_exptl_crystal_size_mid 0.25
_exptl_crystal_size_min 0.13
_refine_diff_density_max 0.137
_refine_diff_density_min -0.173
_refine_ls_extinction_coef 0.007(2)
_refine_ls_extinction_expression Fc^*^=kFc[1+0.001xFc^2^\l^3^/sin(2\q)]^-1/4^
_refine_ls_extinction_method 'SHELXL97 (Sheldrick, 2008)'
_refine_ls_goodness_of_fit_ref 1.027
_refine_ls_hydrogen_treatment constr
_refine_ls_matrix_type full
_refine_ls_number_parameters 148
_refine_ls_number_reflns 1977
_refine_ls_number_restraints 0
_refine_ls_restrained_S_all 1.027
_refine_ls_R_factor_all 0.0738
_refine_ls_R_factor_gt 0.0469
_refine_ls_shift/su_max 0.000
_refine_ls_shift/su_mean 0.000
_refine_ls_structure_factor_coef Fsqd
_refine_ls_weighting_details 'calc w=1/[\s^2^(Fo^2^)+(0.0624P)^2^+0.0693P] where P=(Fo^2^+2Fc^2^)/3'
_refine_ls_weighting_scheme calc
_refine_ls_wR_factor_gt 0.1128
_refine_ls_wR_factor_ref 0.1276
_reflns_number_gt 1373
_reflns_number_total 1977
_reflns_threshold_expression I>2sigma(I)
_cod_data_source_file rz5100sup1.cif
_cod_data_source_block I
_cod_original_sg_symbol_H-M 'P 21/c'
_cod_database_code 2239114
_cod_database_fobs_code 2239114

loop_
_symmetry_equiv_pos_as_xyz
'x, y, z'
'-x, y+1/2, -z+1/2'
'-x, -y, -z'
'x, -y-1/2, z-1/2'

loop_
_atom_site_type_symbol
_atom_site_label
_atom_site_fract_x
_atom_site_fract_y
_atom_site_fract_z
_atom_site_U_iso_or_equiv
_atom_site_adp_type
_atom_site_calc_flag
_atom_site_refinement_flags
_atom_site_occupancy
_atom_site_symmetry_multiplicity
N N1 0.4029(3) 0.01587(14) 0.33843(15) 0.0628(6) Uani d . 1 1
O O1 0.3706(2) 0.11427(10) 0.27668(12) 0.0616(5) Uani d . 1 1
O O2 0.1335(2) 0.15233(11) -0.00766(12) 0.0643(5) Uani d . 1 1
C C1 0.3700(3) -0.19723(17) 0.43043(18) 0.0575(6) Uani d . 1 1
H H1 0.4227 -0.1441 0.4815 0.069 Uiso calc R 1 1
C C2 0.3675(3) -0.30437(19) 0.4660(2) 0.0659(7) Uani d . 1 1
H H2 0.4206 -0.3224 0.5405 0.079 Uiso calc R 1 1
C C3 0.2870(3) -0.38412(18) 0.3915(2) 0.0654(7) Uani d . 1 1
H H3 0.2847 -0.4552 0.4160 0.078 Uiso calc R 1 1
C C4 0.2103(3) -0.35728(18) 0.2807(2) 0.0654(7) Uani d . 1 1
H H4 0.1563 -0.4108 0.2305 0.079 Uiso calc R 1 1
C C5 0.2126(3) -0.25108(17) 0.24309(18) 0.0538(6) Uani d . 1 1
H H5 0.1606 -0.2341 0.1681 0.065 Uiso calc R 1 1
C C6 0.2930(3) -0.16985(15) 0.31781(16) 0.0448(5) Uani d . 1 1
C C7 0.2953(3) -0.05662(15) 0.27653(16) 0.0431(5) Uani d . 1 1
C C8 0.1948(3) -0.00969(15) 0.17427(16) 0.0470(5) Uani d . 1 1
H H8 0.1123 -0.0440 0.1166 0.056 Uiso calc R 1 1
C C9 0.2449(3) 0.09524(15) 0.17905(16) 0.0440(5) Uani d . 1 1
C C10 0.1868(3) 0.18267(15) 0.09211(17) 0.0460(5) Uani d . 1 1
N N2 0.1934(2) 0.28752(12) 0.12311(13) 0.0493(5) Uani d . 1 1
C C12 0.1405(4) 0.36960(17) 0.03430(19) 0.0701(7) Uani d . 1 1
H H12A 0.1469 0.3393 -0.0376 0.105 Uiso calc R 1 1
H H12B 0.2209 0.4303 0.0506 0.105 Uiso calc R 1 1
H H12C 0.0192 0.3929 0.0319 0.105 Uiso calc R 1 1
C C13 0.2324(3) 0.32936(17) 0.23967(17) 0.0613(6) Uani d . 1 1
H H13A 0.2315 0.2708 0.2915 0.092 Uiso calc R 1 1
H H13B 0.1421 0.3814 0.2472 0.092 Uiso calc R 1 1
H H13C 0.3491 0.3632 0.2564 0.092 Uiso calc R 1 1

loop_
_atom_site_aniso_label
_atom_site_aniso_U_11
_atom_site_aniso_U_22
_atom_site_aniso_U_33
_atom_site_aniso_U_12
_atom_site_aniso_U_13
_atom_site_aniso_U_23
N1 0.0738(13) 0.0460(10) 0.0568(12) -0.0028(9) -0.0101(10) 0.0042(8)
O1 0.0719(10) 0.0442(8) 0.0564(9) -0.0073(7) -0.0118(8) -0.0004(7)
O2 0.0872(12) 0.0580(9) 0.0411(9) -0.0080(8) 0.0000(8) -0.0026(7)
C1 0.0584(14) 0.0616(13) 0.0488(13) -0.0027(11) 0.0040(11) 0.0037(11)
C2 0.0668(15) 0.0713(16) 0.0552(14) 0.0036(12) 0.0048(12) 0.0208(12)
C3 0.0724(16) 0.0536(14) 0.0705(17) 0.0020(12) 0.0169(13) 0.0148(12)
C4 0.0806(17) 0.0477(13) 0.0657(16) -0.0039(11) 0.0117(13) -0.0004(11)
C5 0.0626(14) 0.0483(12) 0.0475(12) 0.0016(10) 0.0060(11) 0.0026(10)
C6 0.0430(11) 0.0442(11) 0.0458(11) 0.0019(9) 0.0073(9) 0.0020(9)
C7 0.0422(11) 0.0431(11) 0.0421(12) 0.0000(9) 0.0052(9) -0.0049(9)
C8 0.0517(12) 0.0461(12) 0.0394(11) -0.0049(9) 0.0017(10) -0.0041(9)
C9 0.0457(11) 0.0465(11) 0.0368(11) -0.0007(9) 0.0031(9) -0.0055(9)
C10 0.0497(12) 0.0449(11) 0.0425(12) -0.0056(9) 0.0087(10) -0.0027(9)
N2 0.0597(11) 0.0432(9) 0.0425(10) -0.0016(8) 0.0060(8) 0.0020(8)
C12 0.0889(18) 0.0525(13) 0.0637(16) -0.0034(12) 0.0059(14) 0.0114(11)
C13 0.0781(16) 0.0486(12) 0.0551(14) -0.0018(11) 0.0107(12) -0.0078(11)

loop_
_atom_type_symbol
_atom_type_description
_atom_type_scat_dispersion_real
_atom_type_scat_dispersion_imag
_atom_type_scat_source
C C 0.0033 0.0016 'International Tables Vol C Tables 4.2.6.8 and 6.1.1.4'
H H 0.0000 0.0000 'International Tables Vol C Tables 4.2.6.8 and 6.1.1.4'
N N 0.0061 0.0033 'International Tables Vol C Tables 4.2.6.8 and 6.1.1.4'
O O 0.0106 0.0060 'International Tables Vol C Tables 4.2.6.8 and 6.1.1.4'

loop_
_geom_angle_atom_site_label_1
_geom_angle_atom_site_label_2
_geom_angle_atom_site_label_3
_geom_angle
C7 N1 O1 105.64(16)
C9 O1 N1 108.28(14)
C2 C1 C6 119.9(2)
C2 C1 H1 120.0
C6 C1 H1 120.0
C3 C2 C1 120.7(2)
C3 C2 H2 119.6
C1 C2 H2 119.6
C4 C3 C2 119.4(2)
C4 C3 H3 120.3
C2 C3 H3 120.3
C3 C4 C5 120.8(2)
C3 C4 H4 119.6
C5 C4 H4 119.6
C4 C5 C6 120.2(2)
C4 C5 H5 119.9
C6 C5 H5 119.9
C5 C6 C1 118.91(18)
C5 C6 C7 119.67(18)
C1 C6 C7 121.42(18)
N1 C7 C8 110.98(17)
N1 C7 C6 119.88(17)
C8 C7 C6 129.14(17)
C9 C8 C7 105.29(17)
C9 C8 H8 127.4
C7 C8 H8 127.4
C8 C9 O1 109.81(16)
C8 C9 C10 128.71(18)
O1 C9 C10 121.42(16)
O2 C10 N2 123.01(18)
O2 C10 C9 116.34(17)
N2 C10 C9 120.64(17)
C10 N2 C12 118.31(17)
C10 N2 C13 126.38(16)
C12 N2 C13 115.05(16)
N2 C12 H12A 109.5
N2 C12 H12B 109.5
H12A C12 H12B 109.5
N2 C12 H12C 109.5
H12A C12 H12C 109.5
H12B C12 H12C 109.5
N2 C13 H13A 109.5
N2 C13 H13B 109.5
H13A C13 H13B 109.5
N2 C13 H13C 109.5
H13A C13 H13C 109.5
H13B C13 H13C 109.5

loop_
_geom_bond_atom_site_label_1
_geom_bond_atom_site_label_2
_geom_bond_distance
N1 C7 1.327(2)
N1 O1 1.422(2)
O1 C9 1.364(2)
O2 C10 1.244(2)
C1 C2 1.396(3)
C1 C6 1.401(3)
C1 H1 0.9300
C2 C3 1.384(3)
C2 H2 0.9300
C3 C4 1.380(3)
C3 H3 0.9300
C4 C5 1.393(3)
C4 H4 0.9300
C5 C6 1.399(3)
C5 H5 0.9300
C6 C7 1.490(3)
C7 C8 1.425(3)
C8 C9 1.351(3)
C8 H8 0.9300
C9 C10 1.506(3)
C10 N2 1.349(2)
N2 C12 1.469(2)
N2 C13 1.471(2)
C12 H12A 0.9600
C12 H12B 0.9600
C12 H12C 0.9600
C13 H13A 0.9600
C13 H13B 0.9600
C13 H13C 0.9600

loop_
_geom_hbond_atom_site_label_D
_geom_hbond_atom_site_label_H
_geom_hbond_atom_site_label_A
_geom_hbond_site_symmetry_A
_geom_hbond_distance_DH
_geom_hbond_distance_HA
_geom_hbond_distance_DA
_geom_hbond_angle_DHA
C8 H8 O2 3_555 0.93 2.43 3.340(3) 165

loop_
_geom_torsion_atom_site_label_1
_geom_torsion_atom_site_label_2
_geom_torsion_atom_site_label_3
_geom_torsion_atom_site_label_4
_geom_torsion
C7 N1 O1 C9 -0.6(2)
C6 C1 C2 C3 -1.1(3)
C1 C2 C3 C4 0.7(4)
C2 C3 C4 C5 -0.1(4)
C3 C4 C5 C6 -0.1(3)
C4 C5 C6 C1 -0.2(3)
C4 C5 C6 C7 179.77(19)
C2 C1 C6 C5 0.8(3)
C2 C1 C6 C7 -179.19(19)
O1 N1 C7 C8 1.1(2)
O1 N1 C7 C6 -179.12(15)
C5 C6 C7 N1 -165.58(19)
C1 C6 C7 N1 14.4(3)
C5 C6 C7 C8 14.1(3)
C1 C6 C7 C8 -165.9(2)
N1 C7 C8 C9 -1.2(2)
C6 C7 C8 C9 179.07(19)
C7 C8 C9 O1 0.8(2)
C7 C8 C9 C10 177.71(19)
N1 O1 C9 C8 -0.1(2)
N1 O1 C9 C10 -177.31(16)
C8 C9 C10 O2 -24.5(3)
O1 C9 C10 O2 152.16(19)
C8 C9 C10 N2 155.4(2)
O1 C9 C10 N2 -27.9(3)
O2 C10 N2 C12 -2.0(3)
C9 C10 N2 C12 178.11(18)
O2 C10 N2 C13 171.7(2)
C9 C10 N2 C13 -8.2(3)
